data_4500309
loop_
_publ_author_name
'Seaton, Colin C.'
'Parkin, Andrew'

_publ_section_title
;
 Making Benzamide Cocrystals with Benzoic Acids: The Influence of Chemical
 Structure.
;
_journal_issue 5
_journal_name_full 'Crystal Growth &amp; Design'
_journal_page_first 1502
_journal_paper_doi 10.1021/cg101403j
_journal_volume 11
_journal_year 2011
_chemical_formula_moiety 'C6 H6 O3, 2(H2 O)'
_chemical_formula_sum 'C6 H10 O5'
_chemical_formula_weight 162.14
_chemical_name_common 'Phloroglucinol dihyrate'
_chemical_name_systematic
; 
 1, 3, 5-trihydroxybenzene dihydrate 
;
_space_group_IT_number 62
_symmetry_cell_setting orthorhombic
_symmetry_space_group_name_Hall '-P 2ac 2n'
_symmetry_space_group_name_H-M 'P n m a'
_atom_sites_solution_hydrogens geom
_atom_sites_solution_primary direct
_atom_sites_solution_secondary difmap
_audit_creation_method SHELXL-97
_cell_angle_alpha 90.00
_cell_angle_beta 90.00
_cell_angle_gamma 90.00
_cell_formula_units_Z 4
_cell_length_a 6.5876(5)
_cell_length_b 13.5170(8)
_cell_length_c 8.0345(5)
_cell_measurement_reflns_used 1705
_cell_measurement_temperature 100(2)
_cell_measurement_theta_max 28.5074
_cell_measurement_theta_min 2.9435
_cell_volume 715.43(8)
_computing_cell_refinement
;
 CrysAlisPro, Oxford Diffraction Ltd.,
 Version 1.171.33.31 (release 08-01-2009 CrysAlis171 .NET)
 (compiled Jan 8 2009,16:24:04)
;
_computing_data_collection
;
 CrysAlisPro, Oxford Diffraction Ltd.,
 Version 1.171.33.31 (release 08-01-2009 CrysAlis171 .NET)
 (compiled Jan 8 2009,16:24:04)
;
_computing_data_reduction
;
 CrysAlisPro, Oxford Diffraction Ltd.,
 Version 1.171.33.31 (release 08-01-2009 CrysAlis171 .NET)
 (compiled Jan 8 2009,16:24:04)
;
_computing_molecular_graphics 'Crystal Maker'
_computing_publication_material 'Crystal Maker'
_computing_structure_refinement 'SHELXL-97 (Sheldrick, 1997)'
_computing_structure_solution 'SHELXS-97 (Sheldrick, 1990)'
_diffrn_ambient_temperature 100(2)
_diffrn_detector_area_resol_mean 8.3367
_diffrn_measured_fraction_theta_full 1.000
_diffrn_measured_fraction_theta_max 1.000
_diffrn_measurement_device_type 'Oxford Diffraction Xcalibur2'
_diffrn_measurement_method '\w scans'
_diffrn_radiation_monochromator graphite
_diffrn_radiation_source 'Enhance (Mo) X-ray Source'
_diffrn_radiation_type MoK\a
_diffrn_radiation_wavelength 0.71073
_diffrn_reflns_av_R_equivalents 0.0343
_diffrn_reflns_av_sigmaI/netI 0.0271
_diffrn_reflns_limit_h_max 8
_diffrn_reflns_limit_h_min -7
_diffrn_reflns_limit_k_max 16
_diffrn_reflns_limit_k_min -16
_diffrn_reflns_limit_l_max 10
_diffrn_reflns_limit_l_min -9
_diffrn_reflns_number 4322
_diffrn_reflns_theta_full 26.37
_diffrn_reflns_theta_max 26.37
_diffrn_reflns_theta_min 2.95
_exptl_absorpt_coefficient_mu 0.133
_exptl_absorpt_correction_T_max 1.0000
_exptl_absorpt_correction_T_min 0.70627
_exptl_absorpt_correction_type multi-scan
_exptl_absorpt_process_details
;
 CrysAlis RED, Oxford Diffraction Ltd.,
 Version 1.171.33.31 (release 08-01-2009 CrysAlis171 .NET)
 (compiled Jan 8 2009,16:24:04)
 Empirical absorption correction using spherical harmonics,
 implemented in SCALE3 ABSPACK scaling algorithm.
;
_exptl_crystal_colour Brown
_exptl_crystal_density_diffrn 1.505
_exptl_crystal_density_method 'not measured'
_exptl_crystal_description Block
_exptl_crystal_F_000 344
_exptl_crystal_size_max 1.0
_exptl_crystal_size_mid 0.7
_exptl_crystal_size_min 0.4
_refine_diff_density_max 0.518
_refine_diff_density_min -0.246
_refine_diff_density_rms 0.071
_refine_ls_extinction_method none
_refine_ls_goodness_of_fit_ref 0.934
_refine_ls_hydrogen_treatment mixed
_refine_ls_matrix_type full
_refine_ls_number_parameters 71
_refine_ls_number_reflns 761
_refine_ls_number_restraints 4
_refine_ls_restrained_S_all 0.934
_refine_ls_R_factor_all 0.0599
_refine_ls_R_factor_gt 0.0463
_refine_ls_shift/su_max 0.000
_refine_ls_shift/su_mean 0.000
_refine_ls_structure_factor_coef Fsqd
_refine_ls_weighting_details 'calc w=1/[\s^2^(Fo^2^)+(0.0897P)^2^+0.0000P] where P=(Fo^2^+2Fc^2^)/3'
_refine_ls_weighting_scheme calc
_refine_ls_wR_factor_gt 0.1167
_refine_ls_wR_factor_ref 0.1215
_reflns_number_gt 560
_reflns_number_total 761
_reflns_threshold_expression >2sigma(I)
_cod_data_source_file cg101403j_si_002.cif
_cod_data_source_block 135thba_hydrate
_cod_original_cell_volume 715.43(9)
_cod_original_sg_symbol_H-M Pnma
_cod_database_code 4500309

loop_
_symmetry_equiv_pos_as_xyz
'x, y, z'
'-x+1/2, -y, z+1/2'
'x+1/2, -y+1/2, -z+1/2'
'-x, y+1/2, -z'
'-x, -y, -z'
'x-1/2, y, -z-1/2'
'-x-1/2, y-1/2, z-1/2'
'x, -y-1/2, z'

loop_
_atom_site_label
_atom_site_type_symbol
_atom_site_fract_x
_atom_site_fract_y
_atom_site_fract_z
_atom_site_U_iso_or_equiv
_atom_site_adp_type
_atom_site_occupancy
_atom_site_symmetry_multiplicity
_atom_site_calc_flag
_atom_site_refinement_flags
C12 C 0.8867(3) 0.2500 0.2841(3) 0.0131(5) Uani 1 2 d S
C15 C 0.8831(2) 0.16183(11) 0.5416(2) 0.0137(4) Uani 1 1 d .
C11 C 0.8805(3) 0.2500 0.6316(3) 0.0141(5) Uani 1 2 d S
H11 H 0.8772 0.2500 0.7498 0.017 Uiso 1 2 calc SR
C17 C 0.8863(2) 0.16075(11) 0.3694(2) 0.0140(4) Uani 1 1 d .
H17 H 0.8882 0.0998 0.3105 0.017 Uiso 1 1 calc R
O16 O 0.8910(3) 0.2500 0.1151(2) 0.0152(5) Uani 1 2 d S
H16 H 0.8686 0.3075 0.0799 0.023 Uiso 0.50 1 calc PR
O20 O 0.8840(2) 0.07197(8) 0.62080(17) 0.0202(4) Uani 1 1 d .
H20B H 0.8745 0.0807 0.7240 0.030 Uiso 0.83(4) 1 calc PR
H20A H 0.8153 0.0290 0.5721 0.030 Uiso 0.17(4) 1 d PR
O2A O 0.6403(2) -0.07103(9) 0.4573(2) 0.0188(4) Uani 1 1 d D
H2AA H 0.650(8) -0.073(3) 0.371(8) 0.028 Uiso 0.49(2) 1 d PD
H2AC H 0.631(6) -0.139(4) 0.488(6) 0.028 Uiso 0.51(2) 1 d PD
H2AD H 0.760(7) -0.038(3) 0.491(6) 0.028 Uiso 0.49(2) 1 d PD
H2AB H 0.563(6) -0.021(3) 0.501(7) 0.028 Uiso 0.51(2) 1 d PD

loop_
_atom_site_aniso_label
_atom_site_aniso_U_11
_atom_site_aniso_U_22
_atom_site_aniso_U_33
_atom_site_aniso_U_23
_atom_site_aniso_U_13
_atom_site_aniso_U_12
C12 0.0097(11) 0.0141(11) 0.0154(12) 0.000 0.0002(11) 0.000
C15 0.0154(8) 0.0113(8) 0.0144(9) 0.0026(6) -0.0002(8) 0.0011(6)
C11 0.0185(12) 0.0147(11) 0.0092(11) 0.000 -0.0006(11) 0.000
C17 0.0177(9) 0.0096(8) 0.0148(9) -0.0025(6) -0.0009(8) 0.0008(6)
O16 0.0244(10) 0.0100(8) 0.0111(9) 0.000 -0.0002(8) 0.000
O20 0.0367(8) 0.0083(6) 0.0155(7) 0.0014(5) -0.0029(6) 0.0015(5)
O2A 0.0268(7) 0.0119(7) 0.0179(7) -0.0001(6) 0.0006(7) 0.0009(5)

loop_
_atom_type_symbol
_atom_type_description
_atom_type_scat_dispersion_real
_atom_type_scat_dispersion_imag
_atom_type_scat_source
C C 0.0033 0.0016 'International Tables Vol C Tables 4.2.6.8 and 6.1.1.4'
O O 0.0106 0.0060 'International Tables Vol C Tables 4.2.6.8 and 6.1.1.4'
H H 0.0000 0.0000 'International Tables Vol C Tables 4.2.6.8 and 6.1.1.4'

loop_
_geom_angle_atom_site_label_1
_geom_angle_atom_site_label_2
_geom_angle_atom_site_label_3
_geom_angle
_geom_angle_site_symmetry_1
_geom_angle_site_symmetry_3
O16 C12 C17 119.61(12) . 8_565
O16 C12 C17 119.61(12) . .
C17 C12 C17 120.8(2) 8_565 .
O20 C15 C17 117.04(15) . .
O20 C15 C11 121.09(16) . .
C17 C15 C11 121.87(16) . .
C15 C11 C15 117.5(2) . 8_565
C15 C11 H11 121.3 . .
C15 C11 H11 121.3 8_565 .
C15 C17 C12 119.00(16) . .
C15 C17 H17 120.5 . .
C12 C17 H17 120.5 . .
C12 O16 H16 109.5 . .
C15 O20 H20B 109.5 . .
C15 O20 H20A 113.4 . .
H20B O20 H20A 121.4 . .
H2AA O2A H2AC 103(5) . .
H2AA O2A H2AD 103(5) . .
H2AC O2A H2AD 116(3) . .
H2AA O2A H2AB 117(5) . .
H2AC O2A H2AB 125(4) . .
H2AD O2A H2AB 90(3) . .

loop_
_geom_bond_atom_site_label_1
_geom_bond_atom_site_label_2
_geom_bond_distance
_geom_bond_site_symmetry_2
C12 O16 1.358(3) .
C12 C17 1.388(2) 8_565
C12 C17 1.388(2) .
C15 O20 1.3713(19) .
C15 C17 1.384(2) .
C15 C11 1.394(2) .
C11 C15 1.394(2) 8_565
C11 H11 0.9500 .
C17 H17 0.9500 .
O16 H16 0.8400 .
O20 H20B 0.8400 .
O20 H20A 0.8339 .
O2A H2AA 0.70(6) .
O2A H2AC 0.96(5) .
O2A H2AD 0.94(5) .
O2A H2AB 0.91(4) .
